data_7203740
loop_
_publ_author_name
'Kubo, Kanji'
'Mori, Akira'

_publ_section_title
;
 PET fluoroionophores for Zn2+ and Cu2+: complexation and fluorescence
 behavior of anthracene derivatives having diethylamine,
 N-methylpiperazine and N,N-bis(2-picolyl)amine units
;
_journal_issue 27-28
_journal_name_full 'Journal of Materials Chemistry'
_journal_page_first 2902
_journal_paper_doi 10.1039/b501361e
_journal_volume 15
_journal_year 2005
_chemical_formula_moiety 'C24 H34 Cl4 N2 Zn '
_chemical_formula_sum 'C24 H34 Cl4 N2 Zn'
_chemical_formula_weight 557.74
_space_group_IT_number 15
_symmetry_cell_setting monoclinic
_symmetry_Int_Tables_number 15
_symmetry_space_group_name_Hall '-C 2yc'
_symmetry_space_group_name_H-M 'C 1 2/c 1'
_cell_angle_alpha 90
_cell_angle_beta 115.43(1)
_cell_angle_gamma 90
_cell_formula_units_Z 4
_cell_length_a 17.530(4)
_cell_length_b 12.100(3)
_cell_length_c 13.194(3)
_cell_measurement_reflns_used 11778
_cell_measurement_temperature 173.1
_cell_measurement_theta_max 68.2
_cell_measurement_theta_min 3.7
_cell_volume 2527.5(10)
_computing_cell_refinement PROCESS-AUTO
_computing_data_collection PROCESS-AUTO
_computing_data_reduction CrystalStructure
_computing_publication_material 'CrystalStructure 3.6.0'
_computing_structure_refinement SHELXL
_computing_structure_solution SIR97
_diffrn_detector_area_resol_mean 10.00
_diffrn_measured_fraction_theta_full 0.9799
_diffrn_measured_fraction_theta_max 0.9799
_diffrn_measurement_device_type 'Rigaku RAXIS-RAPID'
_diffrn_measurement_method \w
_diffrn_radiation_type 'Cu K\a'
_diffrn_radiation_wavelength 1.5419
_diffrn_reflns_av_R_equivalents 0.039
_diffrn_reflns_limit_h_max 21
_diffrn_reflns_limit_h_min -20
_diffrn_reflns_limit_k_max 13
_diffrn_reflns_limit_k_min -14
_diffrn_reflns_limit_l_max 15
_diffrn_reflns_limit_l_min -15
_diffrn_reflns_number 12380
_diffrn_reflns_theta_full 68.19
_diffrn_reflns_theta_max 68.19
_exptl_absorpt_coefficient_mu 5.345
_exptl_absorpt_correction_T_max 0.277
_exptl_absorpt_correction_T_min 0.221
_exptl_absorpt_correction_type multi-scan
_exptl_absorpt_process_details
;
Higashi, T. (1995). Program for Absorption Correction.
Rigaku Corporation, Tokyo, Japan.
;
_exptl_crystal_colour yellow
_exptl_crystal_density_diffrn 1.466
_exptl_crystal_density_method 'not measured'
_exptl_crystal_description prism
_exptl_crystal_F_000 1160.00
_exptl_crystal_size_max 0.25
_exptl_crystal_size_mid 0.24
_exptl_crystal_size_min 0.24
_refine_diff_density_max 0.56
_refine_diff_density_min -0.53
_refine_ls_extinction_method none
_refine_ls_goodness_of_fit_ref 1.083
_refine_ls_hydrogen_treatment noref
_refine_ls_number_parameters 143
_refine_ls_number_reflns 2269
_refine_ls_R_factor_gt 0.0350
_refine_ls_shift/su_max 0.0010
_refine_ls_structure_factor_coef Fsqd
_refine_ls_weighting_details 'w = 1/[\s^2^(Fo^2^)+(0.0442P)^2^+7.7831P] where P=(Fo^2^+2Fc^2^)/3'
_refine_ls_weighting_scheme calc
_refine_ls_wR_factor_ref 0.0950
_reflns_number_gt 1910
_reflns_number_total 2269
_reflns_threshold_expression F^2^>2.0\s(F^2^)
_cod_data_source_file b501361e.txt
_cod_data_source_block '__2aZn'
_cod_original_cell_volume 2527(1)
_cod_original_formula_sum 'C24 H34 Cl4 N2 Zn '
_cod_database_code 7203740

loop_
_symmetry_equiv_pos_site_id
_symmetry_equiv_pos_as_xyz
1 +X,+Y,+Z
2 -X,+Y,1/2-Z
3 -X,-Y,-Z
4 +X,-Y,1/2+Z
5 1/2+X,1/2+Y,+Z
6 1/2-X,1/2+Y,1/2-Z
7 1/2-X,1/2-Y,-Z
8 1/2+X,1/2-Y,1/2+Z

loop_
_atom_site_label
_atom_site_type_symbol
_atom_site_fract_x
_atom_site_fract_y
_atom_site_fract_z
_atom_site_U_iso_or_equiv
_atom_site_adp_type
_atom_site_occupancy
_atom_site_symmetry_multiplicity
_atom_site_calc_flag
_atom_site_refinement_flags
_atom_site_disorder_assembly
_atom_site_disorder_group
Zn(1) Zn 0.5000 0.2314 0.2500 0.016 Uani 1.00 2 d R . .
Cl(1) Cl 0.44077(4) 0.12858(5) 0.08991(5) 0.0219(2) Uani 1.00 1 d . . .
Cl(2) Cl 0.60891(4) 0.32748(5) 0.24110(5) 0.0238(2) Uani 1.00 1 d . . .
N(4) N 0.6996(1) 0.0859(2) 0.2075(2) 0.0156(4) Uani 1.00 1 d . . .
C(1) C 0.6245(2) 0.4156(2) -0.1045(2) 0.0237(6) Uani 1.00 1 d . . .
C(2) C 0.5460(2) 0.4045(3) -0.1081(2) 0.0306(7) Uani 1.00 1 d . . .
C(3) C 0.5250(2) 0.3077(3) -0.0650(2) 0.0318(7) Uani 1.00 1 d . . .
C(4) C 0.5833(2) 0.2279(3) -0.0168(2) 0.0251(6) Uani 1.00 1 d . . .
C(5) C 0.6676(2) 0.2373(2) -0.0067(2) 0.0178(5) Uani 1.00 1 d . . .
C(6) C 0.7297(2) 0.1564(2) 0.0485(2) 0.0164(5) Uani 1.00 1 d . . .
C(7) C 0.8116(2) 0.1664(2) 0.0545(2) 0.0177(5) Uani 1.00 1 d . . .
C(8) C 0.7055(2) 0.0577(2) 0.0989(2) 0.0192(5) Uani 1.00 1 d . . .
C(9) C 0.6428(2) 0.0041(2) 0.2295(2) 0.0200(6) Uani 1.00 1 d . . .
C(10) C 0.6736(2) -0.1136(2) 0.2420(2) 0.0252(6) Uani 1.00 1 d . . .
C(11) C 0.7862(2) 0.0973(2) 0.3035(2) 0.0200(6) Uani 1.00 1 d . . .
C(12) C 0.7827(2) 0.1371(3) 0.4103(2) 0.0283(7) Uani 1.00 1 d . . .
H(1) H 0.6743 0.1532 0.1975 0.019 Uiso 1.00 1 c R . .
H(2) H 0.6368 0.4784 -0.1354 0.028 Uiso 1.00 1 c R . .
H(3) H 0.5063 0.4604 -0.1389 0.037 Uiso 1.00 1 c R . .
H(4) H 0.4708 0.2992 -0.0698 0.038 Uiso 1.00 1 c R . .
H(5) H 0.5682 0.1648 0.0106 0.030 Uiso 1.00 1 c R . .
H(6) H 0.7471 -0.0003 0.1135 0.023 Uiso 1.00 1 c R . .
H(7) H 0.6514 0.0294 0.0453 0.023 Uiso 1.00 1 c R . .
H(8) H 0.6382 0.0259 0.2974 0.024 Uiso 1.00 1 c R . .
H(9) H 0.5868 0.0079 0.1680 0.024 Uiso 1.00 1 c R . .
H(10) H 0.6505 -0.1489 0.1699 0.030 Uiso 1.00 1 c R . .
H(11) H 0.6558 -0.1525 0.2915 0.030 Uiso 1.00 1 c R . .
H(12) H 0.7342 -0.1143 0.2727 0.030 Uiso 1.00 1 c R . .
H(13) H 0.8191 0.1491 0.2824 0.024 Uiso 1.00 1 c R . .
H(14) H 0.8145 0.0263 0.3174 0.024 Uiso 1.00 1 c R . .
H(15) H 0.7845 0.2165 0.4126 0.034 Uiso 1.00 1 c R . .
H(16) H 0.8301 0.1081 0.4741 0.034 Uiso 1.00 1 c R . .
H(17) H 0.7312 0.1122 0.4119 0.034 Uiso 1.00 1 c R . .

loop_
_atom_site_aniso_label
_atom_site_aniso_U_11
_atom_site_aniso_U_22
_atom_site_aniso_U_33
_atom_site_aniso_U_12
_atom_site_aniso_U_13
_atom_site_aniso_U_23
Zn(1) 0.0144(3) 0.0164(3) 0.0178(3) 0.0000 0.0073(2) 0.0000
Cl(1) 0.0210(3) 0.0268(4) 0.0176(3) -0.0061(3) 0.0081(3) -0.0037(2)
Cl(2) 0.0227(4) 0.0215(4) 0.0310(4) -0.0074(3) 0.0150(3) -0.0051(3)
N(4) 0.020(1) 0.013(1) 0.016(1) 0.0011(8) 0.0097(9) 0.0020(8)
C(1) 0.030(2) 0.025(2) 0.018(1) 0.003(1) 0.012(1) 0.004(1)
C(2) 0.028(2) 0.040(2) 0.024(1) 0.012(1) 0.011(1) 0.008(1)
C(3) 0.018(1) 0.053(2) 0.024(1) 0.001(1) 0.010(1) 0.007(1)
C(4) 0.022(1) 0.037(2) 0.017(1) -0.005(1) 0.009(1) 0.004(1)
C(5) 0.021(1) 0.023(1) 0.010(1) -0.003(1) 0.007(1) -0.001(1)
C(6) 0.024(1) 0.016(1) 0.011(1) -0.005(1) 0.009(1) -0.0022(9)
C(7) 0.023(1) 0.021(1) 0.010(1) -0.002(1) 0.008(1) -0.001(1)
C(8) 0.028(1) 0.017(1) 0.016(1) -0.006(1) 0.012(1) -0.002(1)
C(9) 0.020(1) 0.022(1) 0.022(1) -0.001(1) 0.013(1) 0.004(1)
C(10) 0.034(2) 0.020(1) 0.028(1) -0.003(1) 0.018(1) 0.004(1)
C(11) 0.020(1) 0.023(1) 0.018(1) -0.002(1) 0.008(1) 0.000(1)
C(12) 0.032(2) 0.036(2) 0.018(1) -0.000(1) 0.011(1) -0.001(1)

loop_
_atom_type_symbol
_atom_type_description
_atom_type_scat_dispersion_real
_atom_type_scat_dispersion_imag
_atom_type_scat_source
C C 0.018 0.009
;
International Tables for Crystallography
(1992, Vol. C, Tables 4.2.6.8 and 6.1.1.4)
;
H H 0.000 0.000
;
International Tables for Crystallography
(1992, Vol. C, Table 6.1.1.4)
;
Cl Cl 0.364 0.702
;
International Tables for Crystallography
(1992, Vol. C, Tables 4.2.6.8 and 6.1.1.4)
;
N N 0.031 0.018
;
International Tables for Crystallography
(1992, Vol. C, Tables 4.2.6.8 and 6.1.1.4)
;
Zn Zn -1.549 0.678
;
International Tables for Crystallography
(1992, Vol. C, Tables 4.2.6.8 and 6.1.1.4)
;

loop_
_geom_angle_atom_site_label_1
_geom_angle_atom_site_label_2
_geom_angle_atom_site_label_3
_geom_angle
_geom_angle_publ_flag
_geom_angle_site_symmetry_1
_geom_angle_site_symmetry_2
_geom_angle_site_symmetry_3
Cl(1) Zn(1) Cl(1) 113.8990 ? 65502 . .
Cl(2) Zn(1) Cl(1) 106.7703 ? . . .
Cl(2) Zn(1) Cl(1) 105.5095 ? 65502 . .
Cl(2) Zn(1) Cl(1) 105.5095 ? . . 65502
Cl(2) Zn(1) Cl(1) 106.7703 ? 65502 . 65502
Cl(2) Zn(1) Cl(2) 118.7153 ? 65502 . .
C(9) N(4) C(8) 110.5(2) ? . . .
N(4) C(8) C(6) 112.5(2) ? . . .
C(11) N(4) C(8) 111.2(2) ? . . .
N(4) C(9) C(10) 113.9(3) ? . . .
C(11) N(4) C(9) 113.9(2) ? . . .
N(4) C(11) C(12) 112.5(2) ? . . .
C(1) C(2) C(3) 120.0(3) ? . . .
C(7) C(1) C(2) 121.8(3) ? 65507 . .
C(1) C(7) C(5) 117.9(3) ? . 65507 .
C(1) C(7) C(6) 123.0(3) ? . 65507 65507
C(2) C(3) C(4) 120.3(3) ? . . .
C(3) C(4) C(5) 122.0(3) ? . . .
C(4) C(5) C(6) 122.0(3) ? . . .
C(4) C(5) C(7) 117.9(2) ? . . 65507
C(5) C(6) C(7) 120.7(3) ? . . .
C(5) C(6) C(8) 118.3(3) ? . . .
C(7) C(5) C(6) 120.1(3) ? 65507 . .
C(5) C(7) C(6) 119.1(2) ? . 65507 65507
C(8) C(6) C(7) 120.9(2) ? . . .
C(6) C(7) C(5) 119.1(2) ? . . 65507
C(6) C(7) C(1) 123.0(3) ? . . 65507
C(5) C(7) C(1) 117.9(3) ? 65507 . 65507
C(7) C(1) C(2) 121.8(3) ? . 65507 65507
C(7) C(5) C(6) 120.1(3) ? . 65507 65507
C(7) C(5) C(4) 117.9(2) ? . 65507 65507
H(1) N(4) C(8) 106.9625 ? . . .
N(4) C(8) H(6) 109.0240 ? . . .
N(4) C(8) H(7) 108.9972 ? . . .
H(1) N(4) C(9) 107.0383 ? . . .
N(4) C(9) H(8) 108.7487 ? . . .
N(4) C(9) H(9) 108.6651 ? . . .
H(1) N(4) C(11) 106.9336 ? . . .
N(4) C(11) H(13) 109.0052 ? . . .
N(4) C(11) H(14) 109.0172 ? . . .
H(2) C(1) C(2) 119.0296 ? . . .
C(1) C(2) H(3) 119.9775 ? . . .
H(2) C(1) C(7) 119.1246 ? . . 65507
C(2) C(3) H(4) 119.8723 ? . . .
H(3) C(2) C(3) 120.0345 ? . . .
H(4) C(3) C(4) 119.8364 ? . . .
C(3) C(4) H(5) 118.9878 ? . . .
H(5) C(4) C(5) 119.0232 ? . . .
C(6) C(8) H(6) 109.2192 ? . . .
C(6) C(8) H(7) 109.1719 ? . . .
C(7) C(1) H(2) 119.1246 ? . 65507 65507
H(7) C(8) H(6) 107.8291 ? . . .
H(8) C(9) C(10) 108.9047 ? . . .
H(9) C(9) C(10) 108.8328 ? . . .
C(9) C(10) H(10) 109.4975 ? . . .
C(9) C(10) H(11) 109.4738 ? . . .
C(9) C(10) H(12) 109.5179 ? . . .
H(9) C(9) H(8) 107.6620 ? . . .
H(11) C(10) H(10) 109.4955 ? . . .
H(12) C(10) H(10) 109.4110 ? . . .
H(12) C(10) H(11) 109.4315 ? . . .
C(11) C(12) H(15) 109.4538 ? . . .
C(11) C(12) H(17) 109.4923 ? . . .
H(13) C(11) C(12) 109.1798 ? . . .
H(14) C(11) C(12) 109.1468 ? . . .
C(11) C(12) H(16) 109.5187 ? . . .
H(14) C(11) H(13) 107.8666 ? . . .
H(17) C(12) H(15) 109.3367 ? . . .
H(16) C(12) H(15) 109.5306 ? . . .
H(17) C(12) H(16) 109.4950 ? . . .

loop_
_geom_bond_atom_site_label_1
_geom_bond_atom_site_label_2
_geom_bond_distance
_geom_bond_publ_flag
_geom_bond_site_symmetry_1
_geom_bond_site_symmetry_2
Zn(1) Cl(1) 2.2812 ? . .
Zn(1) Cl(1) 2.2812 ? . 65502
Zn(1) Cl(2) 2.2810 ? . .
Zn(1) Cl(2) 2.2810 ? . 65502
N(4) C(8) 1.519(4) ? . .
N(4) C(9) 1.517(4) ? . .
N(4) C(11) 1.509(3) ? . .
C(1) C(2) 1.363(5) ? . .
C(1) C(7) 1.428(4) ? . 65507
C(2) C(3) 1.419(5) ? . .
C(3) C(4) 1.351(4) ? . .
C(4) C(5) 1.430(5) ? . .
C(5) C(6) 1.412(3) ? . .
C(5) C(7) 1.444(4) ? . 65507
C(6) C(7) 1.408(4) ? . .
C(6) C(8) 1.514(4) ? . .
C(7) C(1) 1.428(4) ? . 65507
C(7) C(5) 1.444(4) ? . 65507
C(9) C(10) 1.506(4) ? . .
C(11) C(12) 1.515(5) ? . .
N(4) H(1) 0.9093 ? . .
C(1) H(2) 0.9301 ? . .
C(2) H(3) 0.9295 ? . .
C(3) H(4) 0.9299 ? . .
C(4) H(5) 0.9303 ? . .
C(8) H(6) 0.9694 ? . .
C(8) H(7) 0.9701 ? . .
C(9) H(8) 0.9699 ? . .
C(9) H(9) 0.9702 ? . .
C(10) H(10) 0.9601 ? . .
C(10) H(11) 0.9592 ? . .
C(10) H(12) 0.9610 ? . .
C(11) H(13) 0.9702 ? . .
C(11) H(14) 0.9700 ? . .
C(12) H(15) 0.9609 ? . .
C(12) H(16) 0.9596 ? . .
C(12) H(17) 0.9610 ? . .

loop_
_geom_contact_atom_site_label_1
_geom_contact_atom_site_label_2
_geom_contact_distance
_geom_contact_publ_flag
_geom_contact_site_symmetry_1
_geom_contact_site_symmetry_2
Cl(1) C(4) 3.563(4) ? . .
Cl(1) C(8) 3.518(2) ? . 65503
Cl(1) C(9) 3.551(3) ? . .
Cl(2) N(4) 3.446(2) ? . .
Cl(2) C(4) 3.453(3) ? . .
N(4) C(4) 3.268(3) ? . .
N(4) C(5) 3.209(3) ? . .
N(4) C(6) 2.522(4) ? . .
N(4) C(7) 3.504(4) ? . .
N(4) C(10) 2.533(4) ? . .
N(4) C(12) 2.515(3) ? . .
C(1) C(3) 2.409(5) ? . .
C(1) C(4) 2.782(4) ? . .
C(1) C(5) 2.460(4) ? . .
C(1) C(6) 2.492(4) ? . 65507
C(1) C(8) 2.966(5) ? . 65507
C(1) C(11) 3.592(5) ? . 65507
C(1) C(12) 3.580(4) ? . 65506
C(2) C(2) 3.381(4) ? . 65402
C(2) C(4) 2.403(4) ? . .
C(2) C(5) 2.825(4) ? . .
C(2) C(7) 2.439(4) ? . 65507
C(3) C(5) 2.433(4) ? . .
C(3) C(7) 2.826(5) ? . 65507
C(4) C(6) 2.485(4) ? . .
C(4) C(7) 2.463(5) ? . 65507
C(4) C(8) 2.890(4) ? . .
C(5) C(5) 2.833(4) ? . 65507
C(5) C(6) 2.459(4) ? . 65507
C(5) C(7) 2.451(4) ? . .
C(5) C(8) 2.513(4) ? . .
C(6) C(1) 2.492(4) ? . 65507
C(6) C(5) 2.459(4) ? . 65507
C(6) C(6) 2.838(4) ? . 65507
C(6) C(7) 2.475(4) ? . 65507
C(6) C(11) 3.155(4) ? . .
C(7) C(2) 2.439(4) ? . 65507
C(7) C(3) 2.826(5) ? . 65507
C(7) C(4) 2.463(5) ? . 65507
C(7) C(6) 2.475(4) ? . 65507
C(7) C(7) 2.857(4) ? . 65507
C(7) C(8) 2.543(5) ? . .
C(7) C(11) 3.598(4) ? . .
C(8) Cl(1) 3.518(2) ? . 65503
C(8) C(1) 2.966(5) ? . 65507
C(8) C(9) 2.495(5) ? . .
C(8) C(10) 3.013(5) ? . .
C(8) C(11) 2.498(3) ? . .
C(9) C(11) 2.536(4) ? . .
C(9) C(12) 3.045(4) ? . .
C(10) C(11) 3.113(4) ? . .
C(11) C(1) 3.592(5) ? . 65507
C(12) C(1) 3.580(4) ? . 64506
Zn(1) H(1) 3.5396 ? . .
Zn(1) H(1) 3.5396 ? . 65502
Zn(1) H(8) 3.3380 ? . .
Zn(1) H(8) 3.3380 ? . 65502
Zn(1) H(9) 3.4947 ? . .
Zn(1) H(9) 3.4947 ? . 65502
Cl(1) H(4) 3.1516 ? . .
Cl(1) H(5) 2.8783 ? . .
Cl(1) H(6) 3.5871 ? . 65503
Cl(1) H(7) 2.6404 ? . 65503
Cl(1) H(8) 3.5888 ? . .
Cl(1) H(8) 2.7273 ? . 65502
Cl(1) H(9) 2.7353 ? . .
Cl(1) H(10) 3.1082 ? . 65503
Cl(1) H(15) 3.3147 ? . 45408
Cl(1) H(17) 3.0110 ? . 65502
Cl(2) H(1) 2.5803 ? . .
Cl(2) H(2) 2.7798 ? . 56504
Cl(2) H(3) 3.1853 ? . 66503
Cl(2) H(5) 3.4306 ? . .
Cl(2) H(6) 3.1993 ? . 65506
Cl(2) H(12) 2.9195 ? . 65506
Cl(2) H(14) 3.0126 ? . 65506
Cl(2) H(15) 3.2274 ? . .
Cl(2) H(16) 3.5242 ? . 65607
Cl(2) H(17) 3.5086 ? . .
N(4) H(2) 3.4754 ? . 65507
N(4) H(5) 2.7972 ? . .
N(4) H(6) 2.0508 ? . .
N(4) H(7) 2.0510 ? . .
N(4) H(8) 2.0468 ? . .
N(4) H(9) 2.0461 ? . .
N(4) H(10) 2.9481 ? . .
N(4) H(11) 3.2970 ? . .
N(4) H(12) 2.5551 ? . .
N(4) H(13) 2.0428 ? . .
N(4) H(14) 2.0428 ? . .
N(4) H(15) 2.9289 ? . .
N(4) H(16) 3.2819 ? . .
N(4) H(17) 2.5299 ? . .
C(1) H(3) 1.9966 ? . .
C(1) H(3) 3.2168 ? . 65402
C(1) H(4) 3.2426 ? . .
C(1) H(6) 2.5216 ? . 65507
C(1) H(13) 3.0154 ? . 65507
C(1) H(14) 3.4795 ? . 65507
C(1) H(16) 2.8003 ? . 65506
C(2) H(2) 1.9880 ? . .
C(2) H(3) 3.1321 ? . 65402
C(2) H(4) 2.0475 ? . .
C(2) H(5) 3.2399 ? . .
C(2) H(16) 3.2575 ? . 65506
C(3) H(2) 3.2458 ? . .
C(3) H(3) 2.0487 ? . .
C(3) H(5) 1.9774 ? . .
C(3) H(10) 3.3784 ? . 65503
C(3) H(13) 3.3333 ? . 45408
C(4) H(1) 2.7350 ? . .
C(4) H(3) 3.2355 ? . .
C(4) H(4) 1.9853 ? . .
C(4) H(7) 2.6498 ? . .
C(4) H(9) 3.5922 ? . .
C(4) H(11) 3.4063 ? . 55404
C(5) H(1) 2.8353 ? . .
C(5) H(2) 3.3010 ? . .
C(5) H(4) 3.2700 ? . .
C(5) H(5) 2.0499 ? . .
C(5) H(6) 3.2901 ? . .
C(5) H(7) 2.6549 ? . .
C(5) H(11) 2.7766 ? . 55404
C(5) H(11) 3.4458 ? . 65506
C(5) H(12) 3.3400 ? . 65506
C(6) H(1) 2.5400 ? . .
C(6) H(2) 2.6731 ? . 65507
C(6) H(5) 2.6576 ? . .
C(6) H(6) 2.0492 ? . .
C(6) H(7) 2.0492 ? . .
C(6) H(11) 3.0667 ? . 55404
C(6) H(11) 3.1925 ? . 65506
C(6) H(12) 3.5189 ? . 65506
C(6) H(13) 2.7990 ? . .
C(6) H(14) 3.5702 ? . .
C(7) H(2) 2.0484 ? . 65507
C(7) H(3) 3.2755 ? . 65507
C(7) H(5) 3.3023 ? . 65507
C(7) H(6) 2.5898 ? . .
C(7) H(7) 3.2181 ? . .
C(7) H(11) 3.3753 ? . 55404
C(7) H(11) 2.8740 ? . 65506
C(7) H(12) 3.4253 ? . 55404
C(7) H(13) 2.9598 ? . .
C(7) H(16) 3.5435 ? . 55404
C(8) H(1) 1.9846 ? . .
C(8) H(2) 2.6306 ? . 65507
C(8) H(5) 2.5346 ? . .
C(8) H(8) 3.3244 ? . .
C(8) H(9) 2.6745 ? . .
C(8) H(10) 2.9715 ? . .
C(8) H(12) 2.9747 ? . .
C(8) H(13) 2.6285 ? . .
C(8) H(14) 2.7154 ? . .
C(8) H(17) 3.3868 ? . 55404
C(9) H(1) 1.9845 ? . .
C(9) H(5) 3.2544 ? . .
C(9) H(6) 2.8443 ? . .
C(9) H(7) 2.5175 ? . .
C(9) H(10) 2.0383 ? . .
C(9) H(11) 2.0373 ? . .
C(9) H(12) 2.0391 ? . .
C(9) H(13) 3.3558 ? . .
C(9) H(14) 2.7341 ? . .
C(9) H(17) 2.5883 ? . .
C(10) H(1) 3.2817 ? . .
C(10) H(4) 3.4172 ? . 65503
C(10) H(6) 2.8795 ? . .
C(10) H(7) 3.0023 ? . .
C(10) H(8) 2.0383 ? . .
C(10) H(9) 2.0377 ? . .
C(10) H(13) 2.8989 ? . 64506
C(10) H(14) 2.8008 ? . .
C(10) H(15) 3.1967 ? . 64506
C(10) H(17) 3.4000 ? . .
C(11) H(1) 1.9759 ? . .
C(11) H(2) 3.1870 ? . 65507
C(11) H(4) 3.1921 ? . 55508
C(11) H(6) 2.5840 ? . .
C(11) H(7) 3.3096 ? . .
C(11) H(8) 2.7023 ? . .
C(11) H(9) 3.3492 ? . .
C(11) H(10) 3.2325 ? . 65506
C(11) H(11) 3.5867 ? . 65506
C(11) H(12) 2.6899 ? . .
C(11) H(15) 2.0461 ? . .
C(11) H(16) 2.0459 ? . .
C(11) H(17) 2.0466 ? . .
C(12) H(1) 2.6367 ? . .
C(12) H(2) 3.3014 ? . 64506
C(12) H(4) 3.2847 ? . 55508
C(12) H(6) 3.4285 ? . 55504
C(12) H(8) 2.6849 ? . .
C(12) H(10) 3.2028 ? . 65506
C(12) H(12) 3.4569 ? . .
C(12) H(13) 2.0496 ? . .
C(12) H(14) 2.0490 ? . .
C(12) H(15) 3.5140 ? . 65607
H(2) Cl(2) 2.7798 ? . 56404
H(2) N(4) 3.4754 ? . 65507
H(2) C(6) 2.6731 ? . 65507
H(2) C(7) 2.0484 ? . 65507
H(2) C(8) 2.6306 ? . 65507
H(2) C(11) 3.1870 ? . 65507
H(2) C(12) 3.3014 ? . 65506
H(3) Cl(2) 3.1853 ? . 66503
H(3) C(1) 3.2168 ? . 65402
H(3) C(2) 3.1321 ? . 65402
H(3) C(7) 3.2755 ? . 65507
H(4) C(10) 3.4172 ? . 65503
H(4) C(11) 3.1921 ? . 45408
H(4) C(12) 3.2847 ? . 45408
H(5) C(7) 3.3023 ? . 65507
H(6) Cl(1) 3.5871 ? . 65503
H(6) Cl(2) 3.1993 ? . 64506
H(6) C(1) 2.5216 ? . 65507
H(6) C(12) 3.4285 ? . 55404
H(7) Cl(1) 2.6404 ? . 65503
H(8) Cl(1) 2.7273 ? . 65502
H(10) Cl(1) 3.1082 ? . 65503
H(10) C(3) 3.3784 ? . 65503
H(10) C(11) 3.2325 ? . 64506
H(10) C(12) 3.2028 ? . 64506
H(11) C(4) 3.4063 ? . 55504
H(11) C(5) 2.7766 ? . 55504
H(11) C(5) 3.4458 ? . 64506
H(11) C(6) 3.0667 ? . 55504
H(11) C(6) 3.1925 ? . 64506
H(11) C(7) 3.3753 ? . 55504
H(11) C(7) 2.8740 ? . 64506
H(11) C(11) 3.5867 ? . 64506
H(12) Cl(2) 2.9195 ? . 64506
H(12) C(5) 3.3400 ? . 64506
H(12) C(6) 3.5189 ? . 64506
H(12) C(7) 3.4253 ? . 55504
H(13) C(1) 3.0154 ? . 65507
H(13) C(3) 3.3333 ? . 55508
H(13) C(10) 2.8989 ? . 65506
H(14) Cl(2) 3.0126 ? . 64506
H(14) C(1) 3.4795 ? . 65507
H(15) Cl(1) 3.3147 ? . 55508
H(15) C(10) 3.1967 ? . 65506
H(15) C(12) 3.5140 ? . 65607
H(16) Cl(2) 3.5242 ? . 65607
H(16) C(1) 2.8003 ? . 64506
H(16) C(2) 3.2575 ? . 64506
H(16) C(7) 3.5435 ? . 55504
H(17) Cl(1) 3.0110 ? . 65502
H(17) C(8) 3.3868 ? . 55504
Zn(1) Cl(2) 2.2810(8) ? . .
Zn(1) Cl(1) 2.2812(6) ? . .

loop_
_geom_torsion_atom_site_label_1
_geom_torsion_atom_site_label_2
_geom_torsion_atom_site_label_3
_geom_torsion_atom_site_label_4
_geom_torsion
_geom_torsion_publ_flag
_geom_torsion_site_symmetry_1
_geom_torsion_site_symmetry_2
_geom_torsion_site_symmetry_3
_geom_torsion_site_symmetry_4
C(9) N(4) C(8) C(6) 156.8(2) ? . . . .
C(11) N(4) C(8) C(6) -75.8(2) ? . . . .
C(8) N(4) C(9) C(10) 60.9(2) ? . . . .
C(11) N(4) C(9) C(10) -65.1(3) ? . . . .
C(8) N(4) C(11) C(12) 174.0(2) ? . . . .
C(9) N(4) C(11) C(12) -60.4(3) ? . . . .
C(1) C(2) C(3) C(4) 2.3(5) ? . . . .
C(2) C(3) C(4) C(5) 0.3(5) ? . . . .
C(3) C(4) C(5) C(6) 176.9(3) ? . . . .
C(4) C(5) C(6) C(7) 178.3(2) ? . . . .
C(4) C(5) C(6) C(8) -0.5(4) ? . . . .
C(5) C(6) C(8) N(4) -75.7(3) ? . . . .
C(7) C(6) C(8) N(4) 105.5(3) ? . . . .
